data_7053806
loop_
_publ_author_name
'Salmon, Lionel'
'Moln\'ar, G\'abor'
'Cobo, Saioa'
'Ouli\'e, Pascal'
'Etienne, Michel'
'Mahfoud, Tarik'
'Demont, Philippe'
'Eguchi, Akira'
'Watanabe, Hiroshi'
'Tanaka, Koichiro'
'Bousseksou, Azzedine'

_publ_section_title
;
 Re-investigation of the spin crossover phenomenon in the ferrous complex
 [Fe(HB(pz)3)2]
;
_journal_issue 6
_journal_name_full 'New Journal of Chemistry'
_journal_page_first 1283
_journal_paper_doi 10.1039/b902811k
_journal_volume 33
_journal_year 2009
_chemical_compound_source 'Local laboratory'
_chemical_formula_moiety 'C18 H20 B2 Fe N12 '
_chemical_formula_sum 'C18 H20 B2 Fe N12'
_chemical_formula_weight 481.911
_chemical_name_systematic
;
?
;
_space_group_IT_number 14
_symmetry_cell_setting monoclinic
_symmetry_space_group_name_Hall '-P 2yn'
_symmetry_space_group_name_H-M 'P 1 21/n 1'
_atom_sites_solution_primary vecmap
_atom_sites_solution_secondary difmap
_cell_angle_alpha 90.00
_cell_angle_beta 97.068(7)
_cell_angle_gamma 90.00
_cell_formula_units_Z 4
_cell_length_a 9.8404(6)
_cell_length_b 17.621(2)
_cell_length_c 13.3148(14)
_cell_measurement_reflns_used 13117
_cell_measurement_temperature 420
_cell_measurement_theta_max 26.00
_cell_measurement_theta_min 4.05
_cell_volume 2291.2(4)
_computing_cell_refinement 'Dirax/lsq (Duisenberg & Schreurs, 1989-2000)'
_computing_data_collection KappaCCD
_computing_data_reduction 'Denzo and Scalepak (Otwinowski & Minor, 1997)'
_computing_structure_refinement 'SHELXL-97 (Sheldrick, 1997)'
_computing_structure_solution 'DIRDIF (Buerskens et al., 1992)'
_diffrn_measured_fraction_theta_full 0.757
_diffrn_measured_fraction_theta_max 0.757
_diffrn_measurement_device KappaCCD
_diffrn_measurement_method CCD
_diffrn_radiation_source 'fine-focus sealed tube'
_diffrn_radiation_type ' MoK\a'
_diffrn_radiation_wavelength_id all
_diffrn_reflns_av_R_equivalents 0.034
_diffrn_reflns_limit_h_max 9
_diffrn_reflns_limit_h_min -9
_diffrn_reflns_limit_k_max 21
_diffrn_reflns_limit_k_min -21
_diffrn_reflns_limit_l_max 16
_diffrn_reflns_limit_l_min -16
_diffrn_reflns_number 13117
_diffrn_reflns_theta_full 26.00
_diffrn_reflns_theta_max 26.00
_diffrn_reflns_theta_min 4.05
_exptl_absorpt_coefficient_mu 0.691
_exptl_absorpt_correction_T_max 0.869
_exptl_absorpt_correction_T_min 0.765
_exptl_absorpt_correction_type multi-scan
_exptl_absorpt_process_details
;
multi-scan from symmetry-related measurements
Sortav (Blessing 1995)
;
_exptl_crystal_colour 'Violet '
_exptl_crystal_density_diffrn 1.397
_exptl_crystal_density_method 'not measured'
_exptl_crystal_description prismatic
_exptl_crystal_F_000 992
_exptl_crystal_size_max 0.2
_exptl_crystal_size_mid 0.1
_exptl_crystal_size_min 0.1
_refine_diff_density_max 0.198
_refine_diff_density_min -0.224
_refine_diff_density_rms 0.048
_refine_ls_extinction_method none
_refine_ls_goodness_of_fit_ref 0.999
_refine_ls_hydrogen_treatment constr
_refine_ls_matrix_type full
_refine_ls_number_parameters 298
_refine_ls_number_reflns 3411
_refine_ls_number_restraints 0
_refine_ls_restrained_S_all 0.999
_refine_ls_R_factor_all 0.1676
_refine_ls_R_factor_gt 0.0501
_refine_ls_shift/su_max 0.001
_refine_ls_shift/su_mean 0.000
_refine_ls_structure_factor_coef Fsqd
_refine_ls_weighting_details 'calc w=1/[\s^2^(Fo^2^)+(0.0229P)^2^+0.5126P] where P=(Fo^2^+2Fc^2^)/3'
_refine_ls_weighting_scheme calc
_refine_ls_wR_factor_gt 0.0642
_refine_ls_wR_factor_ref 0.0866
_reflns_number_gt 1535
_reflns_number_total 3411
_reflns_threshold_expression >2sigma(I)
_cod_data_source_file b902811ksup1.cif
_cod_data_source_block structure420k
_cod_depositor_comments
;
The following automatic conversions were performed:

'_symmetry_cell_setting' value 'Monoclinic' changed to 'monoclinic'
according to /home/saulius/struct/CIF-dictionaries/cif_core.dic
dictionary named 'cif_core.dic' version 2.4.2 from 2011-04-26.

Automatic conversion script
Id: cif_fix_values 1891 2012-01-12 08:04:46Z andrius 
;
_cod_original_sg_symbol_H-M 'P 21/n '
_cod_original_formula_sum 'C18 H20 B2 Fe N12 '
_cod_database_code 7053806

loop_
_symmetry_equiv_pos_as_xyz
+X,+Y,+Z
-X,-Y,-Z
'-X+ 1/2,+Y+ 1/2,-Z+ 1/2'
'+X+ 1/2,-Y+ 1/2,+Z+ 1/2'

loop_
_atom_site_label
_atom_site_type_symbol
_atom_site_fract_x
_atom_site_fract_y
_atom_site_fract_z
_atom_site_U_iso_or_equiv
_atom_site_adp_type
_atom_site_occupancy
_atom_site_symmetry_multiplicity
_atom_site_calc_flag
_atom_site_refinement_flags
Fe1 Fe 0.64455(6) 0.15082(3) 0.83722(4) 0.0533(3) Uani 1 1 d .
N11 N 0.5950(4) 0.3170(2) 0.8632(3) 0.0570(10) Uani 1 1 d .
N12 N 0.5612(4) 0.25791(19) 0.7991(3) 0.0619(10) Uani 1 1 d .
N21 N 0.6339(3) 0.24412(19) 1.0250(3) 0.0575(10) Uani 1 1 d .
N22 N 0.6033(3) 0.17372(19) 0.9850(2) 0.0621(10) Uani 1 1 d .
N31 N 0.8312(5) 0.2734(2) 0.9310(2) 0.0549(11) Uani 1 1 d .
N32 N 0.8307(5) 0.2076(2) 0.8774(2) 0.0567(11) Uani 1 1 d .
N41 N 0.4594(5) 0.0956(2) 0.7908(3) 0.0657(12) Uani 1 1 d .
N42 N 0.4606(6) 0.0305(2) 0.7359(3) 0.0579(11) Uani 1 1 d .
N51 N 0.6967(3) 0.1279(2) 0.6910(2) 0.0598(10) Uani 1 1 d .
N52 N 0.6687(3) 0.0577(2) 0.6511(3) 0.0598(10) Uani 1 1 d .
N61 N 0.7213(4) 0.0427(2) 0.8773(3) 0.0676(11) Uani 1 1 d .
N62 N 0.6909(4) -0.0158(2) 0.8110(3) 0.0607(10) Uani 1 1 d .
C11 C 0.5221(6) 0.3784(3) 0.8305(4) 0.0715(15) Uani 1 1 d .
C12 C 0.4385(5) 0.3599(3) 0.7444(5) 0.0902(17) Uani 1 1 d .
C13 C 0.4668(5) 0.2853(3) 0.7277(4) 0.0750(15) Uani 1 1 d .
C21 C 0.6044(4) 0.2466(3) 1.1203(3) 0.0645(13) Uani 1 1 d .
C22 C 0.5537(4) 0.1779(3) 1.1442(3) 0.0762(15) Uani 1 1 d .
C23 C 0.5551(4) 0.1343(2) 1.0592(4) 0.0708(13) Uani 1 1 d .
C31 C 0.9606(7) 0.2983(3) 0.9529(3) 0.0649(15) Uani 1 1 d .
C32 C 1.0457(6) 0.2485(4) 0.9126(4) 0.0792(16) Uani 1 1 d .
C33 C 0.9614(7) 0.1939(3) 0.8668(3) 0.0651(15) Uani 1 1 d .
C41 C 0.3295(8) 0.1074(3) 0.8039(4) 0.0853(18) Uani 1 1 d .
C42 C 0.2451(6) 0.0508(4) 0.7575(4) 0.0949(19) Uani 1 1 d .
C43 C 0.3316(8) 0.0042(3) 0.7167(3) 0.0714(16) Uani 1 1 d .
C51 C 0.7697(4) 0.1631(3) 0.6265(4) 0.0723(14) Uani 1 1 d .
C52 C 0.7878(5) 0.1164(4) 0.5461(4) 0.0895(17) Uani 1 1 d .
C53 C 0.7238(5) 0.0506(3) 0.5640(3) 0.0785(15) Uani 1 1 d .
C61 C 0.8051(5) 0.0132(4) 0.9536(4) 0.0862(16) Uani 1 1 d .
C62 C 0.8293(6) -0.0632(4) 0.9377(5) 0.102(2) Uani 1 1 d .
C63 C 0.7571(6) -0.0782(3) 0.8479(5) 0.0768(16) Uani 1 1 d .
B1 B 0.6942(7) 0.3041(3) 0.9598(4) 0.0587(16) Uani 1 1 d .
B2 B 0.5978(7) -0.0010(3) 0.7123(4) 0.0621(16) Uani 1 1 d .
H11 H 0.5326 0.4274 0.8670 0.086 Uiso 1 1 d R
H12 H 0.3768 0.3972 0.7096 0.108 Uiso 1 1 d R
H13 H 0.4301 0.2498 0.6742 0.090 Uiso 1 1 d R
H21 H 0.6200 0.2930 1.1619 0.077 Uiso 1 1 d R
H22 H 0.5255 0.1671 1.2113 0.091 Uiso 1 1 d R
H23 H 0.5285 0.0811 1.0438 0.085 Uiso 1 1 d R
H31 H 0.9821 0.3451 0.9925 0.078 Uiso 1 1 d R
H32 H 1.1420 0.2564 0.9204 0.095 Uiso 1 1 d R
H33 H 0.9796 0.1476 0.8288 0.078 Uiso 1 1 d R
H41 H 0.3094 0.1519 0.8447 0.102 Uiso 1 1 d R
H42 H 0.1504 0.0539 0.7651 0.114 Uiso 1 1 d R
H43 H 0.3127 -0.0429 0.6773 0.086 Uiso 1 1 d R
H51 H 0.7962 0.2160 0.6439 0.087 Uiso 1 1 d R
H52 H 0.8380 0.1373 0.4933 0.107 Uiso 1 1 d R
H53 H 0.7162 0.0031 0.5239 0.094 Uiso 1 1 d R
H61 H 0.8366 0.0483 1.0091 0.103 Uiso 1 1 d R
H62 H 0.8895 -0.0903 0.9890 0.123 Uiso 1 1 d R
H63 H 0.7480 -0.1268 0.8103 0.092 Uiso 1 1 d R
H1 H 0.7094 0.3507 1.0010 0.070 Uiso 1 1 d R
H2 H 0.5845 -0.0477 0.6710 0.074 Uiso 1 1 d R

loop_
_atom_site_aniso_label
_atom_site_aniso_U_11
_atom_site_aniso_U_22
_atom_site_aniso_U_33
_atom_site_aniso_U_23
_atom_site_aniso_U_13
_atom_site_aniso_U_12
Fe1 0.0596(6) 0.0491(4) 0.0512(4) -0.0069(3) 0.0063(3) -0.0003(4)
N11 0.061(3) 0.047(3) 0.064(3) 0.000(2) 0.009(2) 0.004(2)
N12 0.064(3) 0.062(3) 0.057(3) -0.012(2) -0.005(2) 0.004(2)
N21 0.068(3) 0.051(2) 0.056(3) -0.007(2) 0.017(2) -0.005(2)
N22 0.075(3) 0.049(2) 0.065(3) -0.004(2) 0.018(2) -0.008(2)
N31 0.058(4) 0.051(3) 0.055(2) -0.002(2) 0.003(3) -0.009(3)
N32 0.045(4) 0.061(3) 0.062(3) -0.008(2) 0.001(2) 0.003(2)
N41 0.064(4) 0.062(3) 0.075(3) -0.012(2) 0.020(3) 0.000(3)
N42 0.055(4) 0.054(3) 0.065(3) -0.010(2) 0.007(3) 0.000(3)
N51 0.062(3) 0.054(3) 0.063(3) 0.000(2) 0.009(2) -0.009(2)
N52 0.076(3) 0.058(3) 0.047(2) -0.001(2) 0.014(2) -0.001(2)
N61 0.072(3) 0.073(3) 0.055(3) -0.005(2) -0.003(2) 0.011(2)
N62 0.065(3) 0.055(3) 0.064(3) 0.006(2) 0.014(2) 0.012(2)
C11 0.071(5) 0.056(3) 0.091(4) 0.007(3) 0.023(3) 0.010(4)
C12 0.069(5) 0.087(5) 0.113(5) 0.031(4) 0.007(4) 0.029(4)
C13 0.063(5) 0.091(4) 0.066(4) 0.007(3) -0.012(3) 0.010(3)
C21 0.069(4) 0.070(4) 0.055(3) -0.013(3) 0.010(3) 0.003(3)
C22 0.088(4) 0.088(4) 0.057(3) -0.002(3) 0.026(3) -0.002(3)
C23 0.082(4) 0.061(3) 0.072(3) 0.001(3) 0.020(3) -0.008(3)
C31 0.057(5) 0.060(4) 0.072(4) 0.004(3) -0.010(4) -0.017(4)
C32 0.056(5) 0.089(4) 0.090(4) 0.008(3) -0.002(4) -0.011(4)
C33 0.057(5) 0.072(4) 0.066(3) -0.001(3) 0.005(3) 0.008(4)
C41 0.087(6) 0.068(4) 0.104(4) -0.008(3) 0.025(4) -0.006(4)
C42 0.060(6) 0.093(5) 0.136(5) 0.013(4) 0.028(4) 0.018(4)
C43 0.052(6) 0.073(4) 0.087(4) 0.000(3) -0.002(4) -0.019(4)
C51 0.060(4) 0.081(4) 0.076(4) 0.012(3) 0.008(3) -0.006(3)
C52 0.096(5) 0.104(5) 0.075(4) 0.023(4) 0.035(3) 0.012(4)
C53 0.105(5) 0.079(4) 0.053(3) 0.001(3) 0.019(3) 0.023(3)
C61 0.080(5) 0.110(5) 0.067(4) 0.010(4) 0.001(3) 0.012(4)
C62 0.096(6) 0.114(5) 0.095(5) 0.046(4) 0.002(4) 0.032(4)
C63 0.076(5) 0.059(4) 0.100(4) 0.025(3) 0.028(4) 0.022(3)
B1 0.075(6) 0.047(3) 0.054(4) -0.009(3) 0.009(4) -0.006(3)
B2 0.079(6) 0.044(3) 0.064(4) -0.011(3) 0.011(4) 0.001(4)

loop_
_atom_type_symbol
_atom_type_description
_atom_type_scat_dispersion_real
_atom_type_scat_dispersion_imag
_atom_type_scat_source
C C 0.0033 0.0016 'International Tables Vol C Tables 4.2.6.8 and 6.1.1.4'
H H 0.0000 0.0000 'International Tables Vol C Tables 4.2.6.8 and 6.1.1.4'
B B 0.0013 0.0007 'International Tables Vol C Tables 4.2.6.8 and 6.1.1.4'
N N 0.0061 0.0033 'International Tables Vol C Tables 4.2.6.8 and 6.1.1.4'
Fe Fe 0.3463 0.8444 'International Tables Vol C Tables 4.2.6.8 and 6.1.1.4'

loop_
_diffrn_radiation_wavelength
0.71073

loop_
_geom_angle_atom_site_label_1
_geom_angle_atom_site_label_2
_geom_angle_atom_site_label_3
_geom_angle
N41 Fe1 N61 85.76(16)
N41 Fe1 N22 95.98(15)
N61 Fe1 N22 92.36(14)
N41 Fe1 N12 92.64(16)
N61 Fe1 N12 177.94(14)
N22 Fe1 N12 86.50(13)
N41 Fe1 N32 177.59(13)
N61 Fe1 N32 95.32(16)
N22 Fe1 N32 86.14(14)
N12 Fe1 N32 86.32(16)
N41 Fe1 N51 86.59(15)
N61 Fe1 N51 86.57(14)
N22 Fe1 N51 177.14(13)
N12 Fe1 N51 94.64(13)
N32 Fe1 N51 91.32(15)
C11 N11 N12 109.5(4)
C11 N11 B1 130.7(5)
N12 N11 B1 119.6(4)
C13 N12 N11 105.4(4)
C13 N12 Fe1 135.7(4)
N11 N12 Fe1 118.6(3)
C21 N21 N22 109.6(3)
C21 N21 B1 131.3(4)
N22 N21 B1 119.1(4)
C23 N22 N21 105.3(3)
C23 N22 Fe1 135.9(3)
N21 N22 Fe1 118.7(3)
C31 N31 N32 109.5(4)
C31 N31 B1 131.7(5)
N32 N31 B1 118.8(5)
C33 N32 N31 105.6(4)
C33 N32 Fe1 135.2(4)
N31 N32 Fe1 119.1(4)
C41 N41 N42 105.9(4)
C41 N41 Fe1 135.0(4)
N42 N41 Fe1 119.1(4)
C43 N42 N41 108.8(4)
C43 N42 B2 132.3(5)
N41 N42 B2 118.8(5)
C51 N51 N52 105.7(4)
C51 N51 Fe1 135.5(4)
N52 N51 Fe1 118.2(3)
C53 N52 N51 109.7(4)
C53 N52 B2 130.7(4)
N51 N52 B2 119.2(4)
C61 N61 N62 105.3(4)
C61 N61 Fe1 136.0(4)
N62 N61 Fe1 118.6(3)
C63 N62 N61 108.9(4)
C63 N62 B2 131.9(5)
N61 N62 B2 119.2(4)
N11 C11 C12 108.8(5)
C11 C12 C13 104.7(5)
N12 C13 C12 111.7(5)
N21 C21 C22 108.7(4)
C21 C22 C23 105.3(4)
N22 C23 C22 111.0(4)
N31 C31 C32 108.4(5)
C33 C32 C31 105.0(6)
N32 C33 C32 111.5(5)
N41 C41 C42 111.2(5)
C43 C42 C41 104.1(6)
C42 C43 N42 110.0(5)
N51 C51 C52 110.6(4)
C53 C52 C51 105.5(4)
N52 C53 C52 108.5(4)
N61 C61 C62 111.4(5)
C63 C62 C61 104.2(5)
C62 C63 N62 110.2(5)
N21 B1 N11 109.1(4)
N21 B1 N31 108.1(4)
N11 B1 N31 109.2(4)
N42 B2 N62 109.6(4)
N42 B2 N52 109.6(4)
N62 B2 N52 107.9(4)
N11 C11 H11 121.6
C12 C11 H11 129.6
C11 C12 H12 120.9
C13 C12 H12 134.4
N12 C13 H13 116.5
C12 C13 H13 131.8
N21 C21 H21 121.4
C22 C21 H21 129.8
C21 C22 H22 122.4
C23 C22 H22 132.3
N22 C23 H23 116.6
C22 C23 H23 132.3
N31 C31 H31 121.5
C32 C31 H31 130.1
C33 C32 H32 134.1
C31 C32 H32 120.9
N32 C33 H33 116.3
C32 C33 H33 132.2
N41 C41 H41 117.2
C42 C41 H41 131.6
C43 C42 H42 139.1
C41 C42 H42 116.7
C42 C43 H43 129.9
N42 C43 H43 120.1
N51 C51 H51 115.8
C52 C51 H51 133.6
C53 C52 H52 137.3
C51 C52 H52 117.2
N52 C53 H53 122.1
C52 C53 H53 129.4
N61 C61 H61 115.8
C62 C61 H61 132.8
C63 C62 H62 137.8
C61 C62 H62 118.0
C62 C63 H63 128.8
N62 C63 H63 121.0
N21 B1 H1 107.5
N11 B1 H1 112.3
N31 B1 H1 110.6
N42 B2 H2 110.8
N62 B2 H2 111.1
N52 B2 H2 107.6

loop_
_geom_bond_atom_site_label_1
_geom_bond_atom_site_label_2
_geom_bond_distance
Fe1 N41 2.091(4)
Fe1 N61 2.094(4)
Fe1 N22 2.097(3)
Fe1 N12 2.095(4)
Fe1 N32 2.099(4)
Fe1 N51 2.113(3)
N11 C11 1.341(4)
N11 N12 1.362(4)
N11 B1 1.532(6)
N12 C13 1.335(5)
N21 C21 1.337(4)
N21 N22 1.369(4)
N21 B1 1.533(5)
N22 C23 1.341(4)
N31 C31 1.344(5)
N31 N32 1.361(4)
N31 B1 1.544(6)
N32 C33 1.332(5)
N41 C41 1.327(5)
N41 N42 1.362(4)
N42 C43 1.346(4)
N42 B2 1.528(6)
N51 C51 1.338(4)
N51 N52 1.360(4)
N52 C53 1.345(4)
N52 B2 1.536(5)
N61 C61 1.332(5)
N61 N62 1.367(4)
N62 C63 1.341(5)
N62 B2 1.529(6)
C11 C12 1.366(5)
C12 C13 1.367(5)
C21 C22 1.361(5)
C22 C23 1.370(5)
C31 C32 1.367(5)
C32 C33 1.364(5)
C41 C42 1.393(6)
C42 C43 1.343(5)
C51 C52 1.380(5)
C52 C53 1.354(5)
C61 C62 1.389(6)
C62 C63 1.340(5)
C11 H11 0.9896
C12 H12 0.9734
C13 H13 0.9829
C21 H21 0.9889
C22 H22 0.9854
C23 H23 0.9876
C31 H31 0.9879
C32 H32 0.9505
C33 H33 0.9887
C41 H41 0.9884
C42 H42 0.9521
C43 H43 0.9881
C51 H51 0.9875
C52 H52 0.9792
C53 H53 0.9898
C61 H61 0.9845
C62 H62 0.9731
C63 H63 0.9896
B1 H1 0.9887
B2 H2 0.9890
